data_4330353
loop_
_publ_author_name
'Sergio S. Rozenel'
'John Arnold'

_publ_section_title
;
 Bimetallic Ruthenium PNP Pincer Complex As a Platform to Model Proposed
 Intermediates in Dinitrogen Reduction to Ammonia
;
_journal_name_full 'Inorganic Chemistry'
_journal_page_first 9730
_journal_page_last 9739
_journal_paper_doi 10.1021/ic3010322
_journal_volume 51
_journal_year 2012
_chemical_formula_moiety 'C18 H37 Cl N O2 P2 Ru, B F4'
_chemical_formula_sum 'C18 H37 B Cl F4 N O2 P2 Ru'
_chemical_formula_weight 584.77
_chemical_name_common '[HPNPRuCl(CO)2](BF4) (8)'
_chemical_name_systematic
;
 ?
;
_space_group_IT_number 19
_symmetry_cell_setting orthorhombic
_symmetry_space_group_name_Hall 'P 2ac 2ab'
_symmetry_space_group_name_H-M 'P 21 21 21'
_atom_sites_solution_hydrogens geom
_atom_sites_solution_primary direct
_atom_sites_solution_secondary difmap
_audit_creation_method SHELXL-97
_cell_angle_alpha 90.00
_cell_angle_beta 90.00
_cell_angle_gamma 90.00
_cell_formula_units_Z 4
_cell_length_a 11.7009(5)
_cell_length_b 12.2407(5)
_cell_length_c 17.5457(7)
_cell_measurement_reflns_used 9540
_cell_measurement_temperature 100(2)
_cell_measurement_theta_max 25.36
_cell_measurement_theta_min 2.67
_cell_volume 2513.02(18)
_computing_cell_refinement 'Bruker SAINT'
_computing_data_collection 'Bruker APEX2'
_computing_data_reduction 'Bruker SAINT'
_computing_molecular_graphics ORTEP-32
_computing_publication_material WinGX
_computing_structure_refinement 'SHELXL-97 (Sheldrick, 2008)'
_computing_structure_solution SIR-2004
_diffrn_ambient_temperature 100(2)
_diffrn_detector_area_resol_mean 8.366
_diffrn_measured_fraction_theta_full 1.000
_diffrn_measured_fraction_theta_max 1.000
_diffrn_measurement_device_type 'Bruker APEX-II CCD'
_diffrn_measurement_method 'phi and omega scans'
_diffrn_radiation_monochromator 'QUAZAR multilayer mirrors'
_diffrn_radiation_source 'microfocus sealed tube'
_diffrn_radiation_type MoK\a
_diffrn_radiation_wavelength 0.71073
_diffrn_reflns_av_R_equivalents 0.0250
_diffrn_reflns_av_sigmaI/netI 0.0193
_diffrn_reflns_limit_h_max 14
_diffrn_reflns_limit_h_min -14
_diffrn_reflns_limit_k_max 14
_diffrn_reflns_limit_k_min -14
_diffrn_reflns_limit_l_max 21
_diffrn_reflns_limit_l_min -19
_diffrn_reflns_number 33696
_diffrn_reflns_theta_full 25.00
_diffrn_reflns_theta_max 25.36
_diffrn_reflns_theta_min 2.03
_exptl_absorpt_coefficient_mu 0.902
_exptl_absorpt_correction_T_max 0.930
_exptl_absorpt_correction_T_min 0.917
_exptl_absorpt_correction_type multi-scan
_exptl_absorpt_process_details SADABS
_exptl_crystal_colour colourless
_exptl_crystal_density_diffrn 1.546
_exptl_crystal_description block
_exptl_crystal_F_000 1200
_exptl_crystal_size_max 0.14
_exptl_crystal_size_mid 0.08
_exptl_crystal_size_min 0.08
_refine_diff_density_max 0.353
_refine_diff_density_min -0.334
_refine_diff_density_rms 0.046
_refine_ls_abs_structure_details 'Flack H D (1983), Acta Cryst. A39, 876-881'
_refine_ls_abs_structure_Flack -0.012(16)
_refine_ls_extinction_method none
_refine_ls_goodness_of_fit_ref 1.080
_refine_ls_hydrogen_treatment constr
_refine_ls_matrix_type full
_refine_ls_number_parameters 279
_refine_ls_number_reflns 4550
_refine_ls_number_restraints 0
_refine_ls_restrained_S_all 1.080
_refine_ls_R_factor_all 0.0175
_refine_ls_R_factor_gt 0.0164
_refine_ls_shift/su_max 0.001
_refine_ls_shift/su_mean 0.000
_refine_ls_structure_factor_coef Fsqd
_refine_ls_weighting_details 'calc w=1/[\s^2^(Fo^2^)+(0.0170P)^2^+0.7164P] where P=(Fo^2^+2Fc^2^)/3'
_refine_ls_weighting_scheme calc
_refine_ls_wR_factor_gt 0.0370
_refine_ls_wR_factor_ref 0.0377
_reflns_number_gt 4419
_reflns_number_total 4550
_reflns_threshold_expression >2sigma(I)
_cod_data_source_file ic3010322_si_001_08.cif
_cod_data_source_block srd514
_cod_database_code 4330353

loop_
_symmetry_equiv_pos_as_xyz
'x, y, z'
'-x+1/2, -y, z+1/2'
'-x, y+1/2, -z+1/2'
'x+1/2, -y+1/2, -z'

loop_
_atom_site_label
_atom_site_type_symbol
_atom_site_fract_x
_atom_site_fract_y
_atom_site_fract_z
_atom_site_U_iso_or_equiv
_atom_site_adp_type
_atom_site_occupancy
_atom_site_symmetry_multiplicity
_atom_site_calc_flag
_atom_site_refinement_flags
C3 C 1.29516(15) 0.50543(18) 0.80651(10) 0.0166(4) Uani 1 1 d .
H3 H 1.3707 0.4995 0.8303 0.020 Uiso 1 1 calc R
C4 C 1.2759(2) 0.40001(18) 0.76145(12) 0.0233(5) Uani 1 1 d .
H4A H 1.3400 0.3872 0.7285 0.035 Uiso 1 1 calc R
H4B H 1.2076 0.4068 0.7314 0.035 Uiso 1 1 calc R
H4C H 1.2679 0.3399 0.7962 0.035 Uiso 1 1 calc R
C5 C 1.29916(19) 0.60416(19) 0.75345(12) 0.0219(5) Uani 1 1 d .
H5A H 1.2246 0.6165 0.7322 0.033 Uiso 1 1 calc R
H5B H 1.3527 0.5906 0.7131 0.033 Uiso 1 1 calc R
H5C H 1.3227 0.6675 0.7817 0.033 Uiso 1 1 calc R
C6 C 1.24816(17) 0.43940(17) 0.96586(11) 0.0173(5) Uani 1 1 d .
H6 H 1.1990 0.4556 1.0097 0.021 Uiso 1 1 calc R
C7 C 1.36892(17) 0.4742(2) 0.98867(12) 0.0263(6) Uani 1 1 d .
H7A H 1.4219 0.4522 0.9498 0.040 Uiso 1 1 calc R
H7B H 1.3892 0.4400 1.0360 0.040 Uiso 1 1 calc R
H7C H 1.3715 0.5521 0.9945 0.040 Uiso 1 1 calc R
C8 C 1.2418(2) 0.31603(18) 0.95387(13) 0.0283(5) Uani 1 1 d .
H8A H 1.2580 0.2794 1.0010 0.042 Uiso 1 1 calc R
H8B H 1.2969 0.2945 0.9162 0.042 Uiso 1 1 calc R
H8C H 1.1666 0.2965 0.9368 0.042 Uiso 1 1 calc R
C11 C 0.67250(16) 0.47459(16) 0.89440(10) 0.0146(4) Uani 1 1 d .
H11 H 0.6024 0.5155 0.8835 0.017 Uiso 1 1 calc R
C12 C 0.68851(17) 0.47500(18) 0.98092(11) 0.0180(5) Uani 1 1 d .
H12A H 0.7518 0.4289 0.9942 0.027 Uiso 1 1 calc R
H12B H 0.6204 0.4482 1.0050 0.027 Uiso 1 1 calc R
H12C H 0.7034 0.5482 0.9979 0.027 Uiso 1 1 calc R
C13 C 0.65495(19) 0.35904(17) 0.86411(12) 0.0235(5) Uani 1 1 d .
H13A H 0.6006 0.3214 0.8956 0.035 Uiso 1 1 calc R
H13B H 0.7264 0.3205 0.8649 0.035 Uiso 1 1 calc R
H13C H 0.6268 0.3624 0.8128 0.035 Uiso 1 1 calc R
C14 C 0.74407(17) 0.55996(17) 0.74397(10) 0.0148(4) Uani 1 1 d .
H14 H 0.7906 0.6187 0.7222 0.018 Uiso 1 1 calc R
C15 C 0.61916(17) 0.59548(18) 0.73450(12) 0.0204(5) Uani 1 1 d .
H15A H 0.5696 0.5365 0.7490 0.031 Uiso 1 1 calc R
H15B H 0.6053 0.6145 0.6822 0.031 Uiso 1 1 calc R
H15C H 0.6044 0.6577 0.7663 0.031 Uiso 1 1 calc R
C16 C 0.76795(18) 0.45810(16) 0.69556(11) 0.0188(5) Uani 1 1 d .
H16A H 0.7709 0.4782 0.6427 0.028 Uiso 1 1 calc R
H16B H 0.7081 0.4056 0.7033 0.028 Uiso 1 1 calc R
H16C H 0.8398 0.4268 0.7104 0.028 Uiso 1 1 calc R
C17 C 1.01376(16) 0.53819(14) 0.75441(11) 0.0136(4) Uani 1 1 d .
C18 C 0.97200(16) 0.44559(15) 0.96370(11) 0.0137(4) Uani 1 1 d .
B1 B 0.9955(2) 0.68238(17) 1.09410(12) 0.0168(5) Uani 1 1 d .
O1 O 1.02660(12) 0.54509(11) 0.69045(7) 0.0195(3) Uani 1 1 d .
O2 O 0.96708(12) 0.39740(11) 1.01893(8) 0.0199(3) Uani 1 1 d .
F1 F 1.02515(11) 0.78213(9) 1.05976(7) 0.0290(3) Uani 1 1 d .
F2 F 0.90074(10) 0.64097(9) 1.05494(6) 0.0201(3) Uani 1 1 d .
F3 F 1.08648(10) 0.61011(10) 1.08607(7) 0.0242(3) Uani 1 1 d .
F4 F 0.97041(10) 0.69782(10) 1.16998(6) 0.0256(3) Uani 1 1 d .
Cl1 Cl 0.98112(4) 0.31532(4) 0.82446(3) 0.01622(10) Uani 1 1 d .
C1 C 1.10585(16) 0.72823(16) 0.88491(11) 0.0153(4) Uani 1 1 d .
H1A H 1.1049 0.7998 0.9086 0.018 Uiso 1 1 calc R
H1B H 1.1192 0.7379 0.8308 0.018 Uiso 1 1 calc R
C2 C 1.20121(16) 0.66019(16) 0.91911(11) 0.0154(4) Uani 1 1 d .
H2A H 1.1958 0.6615 0.9743 0.019 Uiso 1 1 calc R
H2B H 1.2746 0.6905 0.9047 0.019 Uiso 1 1 calc R
C9 C 0.89895(16) 0.74088(16) 0.86483(11) 0.0158(4) Uani 1 1 d .
H9A H 0.9095 0.7495 0.8103 0.019 Uiso 1 1 calc R
H9B H 0.8996 0.8129 0.8879 0.019 Uiso 1 1 calc R
C10 C 0.78597(16) 0.68585(16) 0.88030(11) 0.0143(4) Uani 1 1 d .
H10A H 0.7249 0.7258 0.8553 0.017 Uiso 1 1 calc R
H10B H 0.7709 0.6854 0.9347 0.017 Uiso 1 1 calc R
N1 N 0.99400(13) 0.67359(11) 0.89694(8) 0.0121(3) Uani 1 1 d .
H1 H 0.9828 0.6725 0.9483 0.015 Uiso 1 1 calc R
P1 P 1.19006(4) 0.51882(4) 0.88476(3) 0.01190(11) Uani 1 1 d .
P12 P 0.79057(4) 0.54517(4) 0.84433(3) 0.01067(11) Uani 1 1 d .
Ru1 Ru 0.989891(11) 0.507002(11) 0.861110(7) 0.00904(4) Uani 1 1 d .

loop_
_atom_site_aniso_label
_atom_site_aniso_U_11
_atom_site_aniso_U_22
_atom_site_aniso_U_33
_atom_site_aniso_U_23
_atom_site_aniso_U_13
_atom_site_aniso_U_12
C3 0.0109(9) 0.0234(11) 0.0155(9) -0.0038(10) 0.0029(7) -0.0018(10)
C4 0.0247(13) 0.0253(13) 0.0200(12) -0.0049(10) 0.0101(10) 0.0034(10)
C5 0.0183(12) 0.0290(14) 0.0185(12) 0.0004(10) 0.0049(10) -0.0051(10)
C6 0.0117(10) 0.0256(12) 0.0146(10) 0.0033(9) 0.0000(9) 0.0018(9)
C7 0.0175(11) 0.0384(16) 0.0231(11) 0.0068(10) -0.0066(8) -0.0022(10)
C8 0.0296(13) 0.0238(13) 0.0315(13) 0.0099(10) -0.0055(11) 0.0021(11)
C11 0.0110(9) 0.0179(12) 0.0148(9) 0.0011(8) 0.0007(7) -0.0010(8)
C12 0.0166(10) 0.0204(13) 0.0169(10) 0.0017(9) 0.0018(8) -0.0031(9)
C13 0.0265(12) 0.0244(12) 0.0195(11) -0.0016(9) 0.0045(10) -0.0102(9)
C14 0.0140(10) 0.0185(11) 0.0118(10) 0.0014(8) 0.0010(8) 0.0032(8)
C15 0.0187(11) 0.0253(13) 0.0172(11) 0.0013(9) -0.0033(9) 0.0045(9)
C16 0.0187(11) 0.0246(12) 0.0131(10) -0.0047(9) -0.0026(9) 0.0003(9)
C17 0.0100(9) 0.0089(9) 0.0218(11) -0.0017(8) -0.0017(8) -0.0002(8)
C18 0.0086(10) 0.0140(10) 0.0186(10) -0.0058(9) -0.0007(8) -0.0003(8)
B1 0.0140(11) 0.0196(11) 0.0168(11) -0.0029(9) -0.0006(10) -0.0009(11)
O1 0.0205(8) 0.0241(8) 0.0138(7) 0.0012(6) 0.0024(6) -0.0013(6)
O2 0.0199(8) 0.0241(8) 0.0158(7) 0.0067(6) 0.0017(6) -0.0007(6)
F1 0.0289(7) 0.0235(7) 0.0348(7) 0.0063(5) -0.0048(6) -0.0062(6)
F2 0.0172(6) 0.0272(7) 0.0158(6) -0.0035(5) -0.0031(5) -0.0044(5)
F3 0.0187(6) 0.0285(7) 0.0253(7) -0.0036(6) 0.0008(5) 0.0057(5)
F4 0.0220(6) 0.0393(7) 0.0155(6) -0.0098(5) 0.0024(5) -0.0021(6)
Cl1 0.0182(2) 0.0106(2) 0.0199(2) -0.00382(18) 0.0003(2) -0.0003(2)
C1 0.0185(10) 0.0109(11) 0.0165(10) -0.0020(8) 0.0024(9) -0.0054(8)
C2 0.0136(10) 0.0178(11) 0.0149(10) -0.0036(9) 0.0001(8) -0.0054(8)
C9 0.0189(10) 0.0120(10) 0.0165(10) 0.0000(9) -0.0002(9) 0.0023(8)
C10 0.0152(10) 0.0145(10) 0.0133(10) -0.0013(8) 0.0016(8) 0.0037(8)
N1 0.0137(8) 0.0101(7) 0.0126(8) -0.0005(6) 0.0017(7) 0.0003(8)
P1 0.0104(2) 0.0130(3) 0.0122(2) -0.0009(2) 0.00066(18) -0.0016(2)
P12 0.0103(2) 0.0113(2) 0.0104(2) -0.00097(19) 0.00044(19) 0.00061(19)
Ru1 0.00936(7) 0.00865(8) 0.00910(7) -0.00076(6) 0.00068(5) -0.00047(6)

loop_
_atom_type_symbol
_atom_type_description
_atom_type_scat_dispersion_real
_atom_type_scat_dispersion_imag
_atom_type_scat_source
C C 0.0033 0.0016 'International Tables Vol C Tables 4.2.6.8 and 6.1.1.4'
H H 0.0000 0.0000 'International Tables Vol C Tables 4.2.6.8 and 6.1.1.4'
B B 0.0013 0.0007 'International Tables Vol C Tables 4.2.6.8 and 6.1.1.4'
N N 0.0061 0.0033 'International Tables Vol C Tables 4.2.6.8 and 6.1.1.4'
O O 0.0106 0.0060 'International Tables Vol C Tables 4.2.6.8 and 6.1.1.4'
F F 0.0171 0.0103 'International Tables Vol C Tables 4.2.6.8 and 6.1.1.4'
P P 0.1023 0.0942 'International Tables Vol C Tables 4.2.6.8 and 6.1.1.4'
Ru Ru -1.2594 0.8363 'International Tables Vol C Tables 4.2.6.8 and 6.1.1.4'
Cl Cl 0.1484 0.1585 'International Tables Vol C Tables 4.2.6.8 and 6.1.1.4'

loop_
_geom_angle_atom_site_label_1
_geom_angle_atom_site_label_2
_geom_angle_atom_site_label_3
_geom_angle
C5 C3 C4 110.93(15)
C5 C3 P1 113.75(15)
C4 C3 P1 111.10(14)
C5 C3 H3 106.9
C4 C3 H3 106.9
P1 C3 H3 106.9
C3 C4 H4A 109.5
C3 C4 H4B 109.5
H4A C4 H4B 109.5
C3 C4 H4C 109.5
H4A C4 H4C 109.5
H4B C4 H4C 109.5
C3 C5 H5A 109.5
C3 C5 H5B 109.5
H5A C5 H5B 109.5
C3 C5 H5C 109.5
H5A C5 H5C 109.5
H5B C5 H5C 109.5
C8 C6 C7 110.87(18)
C8 C6 P1 113.30(14)
C7 C6 P1 113.20(14)
C8 C6 H6 106.3
C7 C6 H6 106.3
P1 C6 H6 106.3
C6 C7 H7A 109.5
C6 C7 H7B 109.5
H7A C7 H7B 109.5
C6 C7 H7C 109.5
H7A C7 H7C 109.5
H7B C7 H7C 109.5
C6 C8 H8A 109.5
C6 C8 H8B 109.5
H8A C8 H8B 109.5
C6 C8 H8C 109.5
H8A C8 H8C 109.5
H8B C8 H8C 109.5
C13 C11 C12 111.44(17)
C13 C11 P12 111.59(13)
C12 C11 P12 112.21(13)
C13 C11 H11 107.1
C12 C11 H11 107.1
P12 C11 H11 107.1
C11 C12 H12A 109.5
C11 C12 H12B 109.5
H12A C12 H12B 109.5
C11 C12 H12C 109.5
H12A C12 H12C 109.5
H12B C12 H12C 109.5
C11 C13 H13A 109.5
C11 C13 H13B 109.5
H13A C13 H13B 109.5
C11 C13 H13C 109.5
H13A C13 H13C 109.5
H13B C13 H13C 109.5
C15 C14 C16 110.11(16)
C15 C14 P12 114.25(14)
C16 C14 P12 113.17(13)
C15 C14 H14 106.2
C16 C14 H14 106.2
P12 C14 H14 106.2
C14 C15 H15A 109.5
C14 C15 H15B 109.5
H15A C15 H15B 109.5
C14 C15 H15C 109.5
H15A C15 H15C 109.5
H15B C15 H15C 109.5
C14 C16 H16A 109.5
C14 C16 H16B 109.5
H16A C16 H16B 109.5
C14 C16 H16C 109.5
H16A C16 H16C 109.5
H16B C16 H16C 109.5
O1 C17 Ru1 172.81(15)
O2 C18 Ru1 170.78(16)
F4 B1 F3 110.38(16)
F4 B1 F2 110.86(17)
F3 B1 F2 109.04(15)
F4 B1 F1 110.37(16)
F3 B1 F1 108.65(17)
F2 B1 F1 107.46(16)
N1 C1 C2 110.18(15)
N1 C1 H1A 109.6
C2 C1 H1A 109.6
N1 C1 H1B 109.6
C2 C1 H1B 109.6
H1A C1 H1B 108.1
C1 C2 P1 109.59(13)
C1 C2 H2A 109.8
P1 C2 H2A 109.8
C1 C2 H2B 109.8
P1 C2 H2B 109.8
H2A C2 H2B 108.2
N1 C9 C10 109.77(16)
N1 C9 H9A 109.7
C10 C9 H9A 109.7
N1 C9 H9B 109.7
C10 C9 H9B 109.7
H9A C9 H9B 108.2
C9 C10 P12 109.36(13)
C9 C10 H10A 109.8
P12 C10 H10A 109.8
C9 C10 H10B 109.8
P12 C10 H10B 109.8
H10A C10 H10B 108.3
C1 N1 C9 110.74(14)
C1 N1 Ru1 114.10(11)
C9 N1 Ru1 113.50(11)
C1 N1 H1 105.9
C9 N1 H1 105.9
Ru1 N1 H1 105.9
C2 P1 C3 106.24(9)
C2 P1 C6 102.49(9)
C3 P1 C6 106.23(9)
C2 P1 Ru1 100.61(6)
C3 P1 Ru1 121.24(6)
C6 P1 Ru1 117.55(7)
C10 P12 C11 104.65(9)
C10 P12 C14 103.10(9)
C11 P12 C14 106.12(9)
C10 P12 Ru1 99.74(6)
C11 P12 Ru1 125.23(7)
C14 P12 Ru1 114.95(6)
C17 Ru1 C18 168.73(7)
C17 Ru1 N1 95.36(6)
C18 Ru1 N1 95.64(7)
C17 Ru1 P1 90.84(6)
C18 Ru1 P1 88.19(6)
N1 Ru1 P1 82.45(4)
C17 Ru1 P12 89.03(6)
C18 Ru1 P12 94.79(6)
N1 Ru1 P12 82.64(4)
P1 Ru1 P12 165.007(18)
C17 Ru1 Cl1 86.59(5)
C18 Ru1 Cl1 82.45(5)
N1 Ru1 Cl1 177.87(4)
P1 Ru1 Cl1 98.389(17)
P12 Ru1 Cl1 96.569(17)

loop_
_geom_bond_atom_site_label_1
_geom_bond_atom_site_label_2
_geom_bond_distance
C3 C5 1.526(3)
C3 C4 1.530(3)
C3 P1 1.8505(17)
C3 H3 0.9800
C4 H4A 0.9600
C4 H4B 0.9600
C4 H4C 0.9600
C5 H5A 0.9600
C5 H5B 0.9600
C5 H5C 0.9600
C6 C8 1.527(3)
C6 C7 1.529(3)
C6 P1 1.853(2)
C6 H6 0.9800
C7 H7A 0.9600
C7 H7B 0.9600
C7 H7C 0.9600
C8 H8A 0.9600
C8 H8B 0.9600
C8 H8C 0.9600
C11 C13 1.525(3)
C11 C12 1.529(3)
C11 P12 1.8512(19)
C11 H11 0.9800
C12 H12A 0.9600
C12 H12B 0.9600
C12 H12C 0.9600
C13 H13A 0.9600
C13 H13B 0.9600
C13 H13C 0.9600
C14 C15 1.534(3)
C14 C16 1.534(3)
C14 P12 1.8518(19)
C14 H14 0.9800
C15 H15A 0.9600
C15 H15B 0.9600
C15 H15C 0.9600
C16 H16A 0.9600
C16 H16B 0.9600
C16 H16C 0.9600
C17 O1 1.135(2)
C17 Ru1 1.9310(19)
C18 O2 1.136(2)
C18 Ru1 1.962(2)
B1 F4 1.376(2)
B1 F3 1.392(3)
B1 F2 1.399(2)
B1 F1 1.405(2)
Cl1 Ru1 2.4350(5)
C1 N1 1.485(2)
C1 C2 1.516(3)
C1 H1A 0.9700
C1 H1B 0.9700
C2 P1 1.837(2)
C2 H2A 0.9700
C2 H2B 0.9700
C9 N1 1.494(2)
C9 C10 1.508(3)
C9 H9A 0.9700
C9 H9B 0.9700
C10 P12 1.835(2)
C10 H10A 0.9700
C10 H10B 0.9700
N1 Ru1 2.1344(14)
N1 H1 0.9100
P1 Ru1 2.3830(5)
P12 Ru1 2.3967(5)
